data_4314968
loop_
_publ_author_name
'Shigehisa Akine'
'Satoko Kagiyama'
'Tatsuya Nabeshima'

_publ_contact_author_address
;
Tsukuba, Ibaraki 305-8571, Japan
;
_publ_contact_author_email akine@chem.tsukuba.ac.jp
_publ_contact_author_fax +81-29-853-4527
_publ_contact_author_name 'Shigehisa Akine'
_publ_contact_author_phone +81-29-853-4527
_publ_section_title
;
 Modulation of Multimetal Complexation Behavior of Tetraoxime Ligand by
 Covalent Transformation of Olefinic Functionalities
;
_journal_name_full 'Inorganic Chemistry'
_journal_page_first 2141
_journal_page_last 2152
_journal_paper_doi 10.1021/ic9019926
_journal_volume 49
_journal_year 2010
_chemical_formula_moiety C35.70H37.70Cl2.10N4O15.50Zn3
_chemical_formula_sum 'C35.7 H37.7 Cl2.1 N4 O15.5 Zn3'
_chemical_formula_weight 1041.35
_chemical_name_common '[LZn3(OAc)2(MeOH)](CHCl3)0.7(H2O)0.5'
_chemical_name_systematic
; 
 ? 
;
_space_group_IT_number 14
_symmetry_cell_setting monoclinic
_symmetry_space_group_name_Hall '-P 2yn'
_symmetry_space_group_name_H-M 'P 1 21/n 1'
_atom_sites_solution_hydrogens geom
_atom_sites_solution_primary direct
_atom_sites_solution_secondary difmap
_audit_creation_method SHELXL-97
_cell_angle_alpha 90.00
_cell_angle_beta 99.821(11)
_cell_angle_gamma 90.00
_cell_formula_units_Z 4
_cell_length_a 10.564(3)
_cell_length_b 23.317(5)
_cell_length_c 16.731(5)
_cell_measurement_reflns_used 38002
_cell_measurement_temperature 120
_cell_measurement_theta_max 27.00
_cell_measurement_theta_min 3.01
_cell_volume 4060.8(19)
_computing_cell_refinement 'Rapid AUTO (Rigaku Corp.)'
_computing_data_collection 'Rapid AUTO (Rigaku Corp.)'
_computing_data_reduction 'Rapid AUTO (Rigaku Corp.)'
_computing_molecular_graphics ORTEP-3
_computing_publication_material ORTEP-3
_computing_structure_refinement 'SHELXL-97 (Sheldrick, 1997)'
_computing_structure_solution 'DIRDIF99 (Beurskens et al., 1999)'
_diffrn_ambient_temperature 120
_diffrn_measured_fraction_theta_full 0.998
_diffrn_measured_fraction_theta_max 0.998
_diffrn_measurement_device_type 'Rigaku R-AXIS Rapid'
_diffrn_measurement_method IP
_diffrn_radiation_monochromator graphite
_diffrn_radiation_source 'fine-focus sealed tube'
_diffrn_radiation_type MoK\a
_diffrn_radiation_wavelength 0.71069
_diffrn_reflns_av_R_equivalents 0.0487
_diffrn_reflns_av_sigmaI/netI 0.0379
_diffrn_reflns_limit_h_max 12
_diffrn_reflns_limit_h_min -13
_diffrn_reflns_limit_k_max 29
_diffrn_reflns_limit_k_min -29
_diffrn_reflns_limit_l_max 21
_diffrn_reflns_limit_l_min -21
_diffrn_reflns_number 38002
_diffrn_reflns_theta_full 27.00
_diffrn_reflns_theta_max 27.00
_diffrn_reflns_theta_min 3.01
_diffrn_standards_decay_% 0
_diffrn_standards_interval_count 0
_diffrn_standards_interval_time 0
_diffrn_standards_number 0
_exptl_absorpt_coefficient_mu 1.972
_exptl_absorpt_correction_T_max 0.9432
_exptl_absorpt_correction_T_min 0.4388
_exptl_absorpt_correction_type multi-scan
_exptl_absorpt_process_details 'Rapid AUTO (Rigaku Corp.)'
_exptl_crystal_colour yellow
_exptl_crystal_density_diffrn 1.703
_exptl_crystal_density_method 'not measured'
_exptl_crystal_description needle
_exptl_crystal_F_000 2118
_exptl_crystal_size_max 0.50
_exptl_crystal_size_mid 0.15
_exptl_crystal_size_min 0.03
_refine_diff_density_max 1.163
_refine_diff_density_min -0.523
_refine_diff_density_rms 0.093
_refine_ls_extinction_method none
_refine_ls_goodness_of_fit_ref 1.016
_refine_ls_hydrogen_treatment mixed
_refine_ls_matrix_type full
_refine_ls_number_parameters 611
_refine_ls_number_reflns 8861
_refine_ls_number_restraints 18
_refine_ls_restrained_S_all 1.027
_refine_ls_R_factor_all 0.0541
_refine_ls_R_factor_gt 0.0406
_refine_ls_shift/su_max 0.001
_refine_ls_shift/su_mean 0.000
_refine_ls_structure_factor_coef Fsqd
_refine_ls_weighting_details 'calc w=1/[\s^2^(Fo^2^)+(0.0448P)^2^+7.2165P] where P=(Fo^2^+2Fc^2^)/3'
_refine_ls_weighting_scheme calc
_refine_ls_wR_factor_gt 0.0946
_refine_ls_wR_factor_ref 0.1018
_reflns_number_gt 7239
_reflns_number_total 8861
_reflns_threshold_expression >2sigma(I)
_cod_data_source_file ic9019926_si_001_04.cif
_cod_data_source_block trans-LZn3
_cod_original_cell_volume 4060.8(17)
_cod_original_formula_sum 'C35.70 H37.70 Cl2.10 N4 O15.50 Zn3'
_cod_database_code 4314968

loop_
_symmetry_equiv_pos_as_xyz
'x, y, z'
'-x+1/2, y+1/2, -z+1/2'
'-x, -y, -z'
'x-1/2, -y-1/2, z-1/2'

loop_
_atom_site_label
_atom_site_type_symbol
_atom_site_fract_x
_atom_site_fract_y
_atom_site_fract_z
_atom_site_U_iso_or_equiv
_atom_site_adp_type
_atom_site_occupancy
_atom_site_symmetry_multiplicity
_atom_site_calc_flag
_atom_site_refinement_flags
_atom_site_disorder_assembly
_atom_site_disorder_group
Zn1 Zn 0.43967(4) -0.049894(14) 0.21489(2) 0.02145(9) Uani 1 1 d . . .
Zn2 Zn 0.50480(3) 0.179957(14) 0.44873(2) 0.02003(9) Uani 1 1 d . . .
Zn3 Zn 0.47894(4) 0.093995(14) 0.27774(2) 0.02259(9) Uani 1 1 d . . .
C1 C 0.6597(3) -0.15335(13) 0.18836(19) 0.0254(7) Uani 1 1 d . . .
C2 C 0.6951(3) -0.10690(12) 0.24195(19) 0.0225(6) Uani 1 1 d . . .
C3 C 0.8235(3) -0.10798(13) 0.2859(2) 0.0268(7) Uani 1 1 d . A .
C4 C 0.9074(3) -0.15162(15) 0.2776(2) 0.0316(7) Uani 1 1 d . . .
H1 H 0.9917 -0.1508 0.3083 0.038 Uiso 1 1 calc R . .
C5 C 0.8703(4) -0.19710(15) 0.2247(2) 0.0339(8) Uani 1 1 d . . .
H2 H 0.9285 -0.2274 0.2194 0.041 Uiso 1 1 calc R . .
C6 C 0.7483(4) -0.19731(14) 0.1805(2) 0.0314(8) Uani 1 1 d . . .
H3 H 0.7229 -0.2278 0.1436 0.038 Uiso 1 1 calc R . .
O1 O 0.6200(2) -0.06412(9) 0.25400(13) 0.0253(5) Uani 1 1 d . . .
O2 O 0.8591(2) -0.06288(10) 0.33839(15) 0.0316(5) Uani 1 1 d . . .
C7 C 0.5341(3) -0.15856(13) 0.13782(19) 0.0270(7) Uani 1 1 d . . .
H4 H 0.5211 -0.1900 0.1011 0.032 Uiso 1 1 calc R . .
N1 N 0.4399(3) -0.12460(11) 0.13851(16) 0.0253(6) Uani 1 1 d . . .
O3 O 0.3338(2) -0.14126(10) 0.07868(14) 0.0324(5) Uani 1 1 d . . .
C8 C 0.2205(3) -0.11247(14) 0.0930(2) 0.0322(7) Uani 1 1 d . . .
H5 H 0.1564 -0.1126 0.0424 0.039 Uiso 1 1 calc R . .
H6 H 0.2419 -0.0720 0.1075 0.039 Uiso 1 1 calc R . .
C9 C 0.1622(4) -0.13968(15) 0.1596(2) 0.0373(8) Uani 1 1 d . . .
H7 H 0.0886 -0.1160 0.1694 0.045 Uiso 1 1 calc R . .
H8 H 0.1283 -0.1779 0.1410 0.045 Uiso 1 1 calc R . .
O4 O 0.2494(3) -0.14641(9) 0.23492(15) 0.0346(6) Uani 1 1 d . . .
N2 N 0.2959(3) -0.09192(10) 0.26661(17) 0.0268(6) Uani 1 1 d . . .
C10 C 0.2794(3) -0.08768(13) 0.3404(2) 0.0258(7) Uani 1 1 d . . .
H9 H 0.2387 -0.1189 0.3624 0.031 Uiso 1 1 calc R . .
C11 C 0.3176(3) -0.03923(12) 0.39334(18) 0.0210(6) Uani 1 1 d . . .
C12 C 0.3805(3) 0.00907(12) 0.36922(18) 0.0186(6) Uani 1 1 d . . .
C13 C 0.4086(3) 0.05600(12) 0.42443(18) 0.0187(6) Uani 1 1 d . . .
C14 C 0.3728(3) 0.05281(12) 0.50080(18) 0.0205(6) Uani 1 1 d . . .
C15 C 0.3132(3) 0.00246(13) 0.52473(19) 0.0245(6) Uani 1 1 d . . .
H10 H 0.2922 0.0000 0.5776 0.029 Uiso 1 1 calc R . .
C16 C 0.2861(3) -0.04209(12) 0.47238(19) 0.0238(6) Uani 1 1 d . . .
H11 H 0.2457 -0.0755 0.4888 0.029 Uiso 1 1 calc R . .
O5 O 0.4137(2) 0.01425(8) 0.29627(13) 0.0217(4) Uani 1 1 d . . .
O6 O 0.4693(2) 0.10019(8) 0.39881(13) 0.0207(4) Uani 1 1 d . . .
C17 C 0.3967(3) 0.09773(12) 0.56144(19) 0.0216(6) Uani 1 1 d . . .
H12 H 0.3813 0.0893 0.6145 0.026 Uiso 1 1 calc R . .
N3 N 0.4372(3) 0.14825(10) 0.54812(15) 0.0218(5) Uani 1 1 d . . .
O7 O 0.4611(2) 0.18150(9) 0.62087(13) 0.0241(5) Uani 1 1 d . . .
C18 C 0.3633(3) 0.22465(13) 0.6208(2) 0.0256(7) Uani 1 1 d . . .
H13 H 0.3882 0.2495 0.6689 0.031 Uiso 1 1 calc R . .
H14 H 0.2819 0.2053 0.6266 0.031 Uiso 1 1 calc R . .
C19 C 0.3390(3) 0.26241(13) 0.5457(2) 0.0271(7) Uani 1 1 d . . .
H15 H 0.3141 0.2379 0.4973 0.033 Uiso 1 1 calc R . .
H16 H 0.2661 0.2884 0.5496 0.033 Uiso 1 1 calc R . .
O8 O 0.4482(2) 0.29596(9) 0.53550(15) 0.0290(5) Uani 1 1 d . . .
N4 N 0.5445(3) 0.25981(10) 0.51282(17) 0.0235(6) Uani 1 1 d . . .
C20 C 0.6555(3) 0.27954(12) 0.5412(2) 0.0252(7) Uani 1 1 d . . .
H17 H 0.6591 0.3143 0.5712 0.030 Uiso 1 1 calc R . .
C21 C 0.7768(3) 0.25362(12) 0.53183(19) 0.0225(6) Uani 1 1 d . . .
C22 C 0.7874(3) 0.20474(12) 0.48369(18) 0.0208(6) Uani 1 1 d . . .
C23 C 0.9129(3) 0.18387(12) 0.48171(19) 0.0224(6) Uani 1 1 d . . .
C24 C 1.0201(3) 0.21022(14) 0.5251(2) 0.0283(7) Uani 1 1 d . . .
H18 H 1.1033 0.1957 0.5225 0.034 Uiso 1 1 calc R . .
C25 C 1.0065(3) 0.25818(15) 0.5728(2) 0.0317(7) Uani 1 1 d . . .
H19 H 1.0805 0.2760 0.6030 0.038 Uiso 1 1 calc R . .
C26 C 0.8877(3) 0.27958(14) 0.5763(2) 0.0275(7) Uani 1 1 d . . .
H20 H 0.8792 0.3122 0.6089 0.033 Uiso 1 1 calc R . .
O9 O 0.6879(2) 0.17850(9) 0.43989(14) 0.0243(5) Uani 1 1 d . . .
O10 O 0.9181(2) 0.13648(9) 0.43354(14) 0.0259(5) Uani 1 1 d . . .
C27 C 1.0412(3) 0.11090(16) 0.4359(2) 0.0364(8) Uani 1 1 d . A .
H21 H 1.0788 0.1010 0.4925 0.044 Uiso 1 1 calc R . .
H22 H 1.0994 0.1383 0.4151 0.044 Uiso 1 1 calc R . .
C28 C 1.0272(4) 0.05793(15) 0.3848(2) 0.0378(9) Uani 1 1 d . . .
H23 H 1.1047 0.0399 0.3768 0.045 Uiso 0.625(7) 1 calc PR A 1
H24 H 1.0437 0.0602 0.3308 0.045 Uiso 0.375(7) 1 calc PR A 2
C29 C 0.9220(5) 0.0340(2) 0.3503(3) 0.0270(13) Uani 0.625(7) 1 d P A 1
H25 H 0.8435 0.0508 0.3590 0.032 Uiso 0.625(7) 1 calc PR A 1
C30 C 0.9144(6) -0.0180(2) 0.2980(3) 0.0297(14) Uani 0.625(7) 1 d P A 1
H26 H 0.8605 -0.0102 0.2446 0.036 Uiso 0.625(7) 1 calc PR A 1
H27 H 1.0013 -0.0292 0.2890 0.036 Uiso 0.625(7) 1 calc PR A 1
C31 C 0.9925(10) 0.0076(5) 0.4123(6) 0.045(3) Uani 0.375(7) 1 d P A 2
H28 H 0.9722 0.0067 0.4655 0.054 Uiso 0.375(7) 1 calc PR A 2
C32 C 0.9831(9) -0.0473(4) 0.3658(6) 0.035(2) Uani 0.375(7) 1 d P A 2
H29 H 1.0284 -0.0431 0.3190 0.042 Uiso 0.375(7) 1 calc PR A 2
H30 H 1.0264 -0.0781 0.4010 0.042 Uiso 0.375(7) 1 calc PR A 2
O11 O 0.4045(2) 0.00079(9) 0.11886(14) 0.0305(5) Uani 1 1 d . . .
O12 O 0.4899(3) 0.08554(10) 0.16133(14) 0.0343(6) Uani 1 1 d . . .
C33 C 0.4429(4) 0.05064(14) 0.1072(2) 0.0320(8) Uani 1 1 d . . .
C34 C 0.4322(6) 0.07050(17) 0.0208(2) 0.0646(16) Uani 1 1 d . . .
H31 H 0.3687 0.1014 0.0105 0.097 Uiso 1 1 calc R . .
H32 H 0.4050 0.0384 -0.0159 0.097 Uiso 1 1 calc R . .
H33 H 0.5159 0.0846 0.0116 0.097 Uiso 1 1 calc R . .
O13 O 0.3705(2) 0.21340(9) 0.36264(14) 0.0283(5) Uani 1 1 d . . .
O14 O 0.3420(3) 0.15504(10) 0.25445(14) 0.0334(5) Uani 1 1 d . . .
C35 C 0.3059(3) 0.19360(13) 0.2981(2) 0.0275(7) Uani 1 1 d . . .
C36 C 0.1748(4) 0.21937(16) 0.2699(2) 0.0384(9) Uani 1 1 d . . .
H34 H 0.1817 0.2505 0.2315 0.058 Uiso 1 1 calc R . .
H35 H 0.1411 0.2346 0.3167 0.058 Uiso 1 1 calc R . .
H36 H 0.1166 0.1898 0.2432 0.058 Uiso 1 1 calc R . .
O15 O 0.6630(2) 0.12245(10) 0.30295(16) 0.0306(5) Uani 1 1 d . . .
H37 H 0.687(4) 0.1396(17) 0.345(3) 0.034(11) Uiso 1 1 d . . .
C37 C 0.7388(4) 0.14542(17) 0.2472(2) 0.0406(9) Uani 1 1 d . . .
H38 H 0.7069 0.1307 0.1926 0.061 Uiso 1 1 calc R . .
H39 H 0.8287 0.1339 0.2640 0.061 Uiso 1 1 calc R . .
H40 H 0.7328 0.1874 0.2469 0.061 Uiso 1 1 calc R . .
Cl1 Cl 0.7754(5) 0.0414(2) 0.0874(2) 0.0820(13) Uani 0.35 1 d PD B -1
Cl2 Cl 0.8751(5) -0.0735(2) 0.0760(3) 0.0904(15) Uani 0.35 1 d PD B -1
Cl3 Cl 1.0459(8) 0.0250(4) 0.1402(9) 0.217(6) Uani 0.35 1 d PD B -1
C38 C 0.8896(15) -0.0097(6) 0.1279(13) 0.095(6) Uiso 0.35 1 d PD B -1
H41 H 0.8733 -0.0183 0.1838 0.114 Uiso 0.35 1 calc PR B -1
Cl4 Cl 0.9573(12) 0.1042(5) 0.1276(8) 0.099(3) Uiso 0.15 1 d PD C -2
Cl5 Cl 0.8255(18) 0.0073(7) 0.1598(11) 0.149(6) Uiso 0.15 1 d PD C -2
Cl6 Cl 0.9999(14) 0.0091(6) 0.0330(8) 0.105(4) Uiso 0.15 1 d PD C -2
C39 C 0.887(3) 0.0410(10) 0.0841(18) 0.114(17) Uiso 0.15 1 d PD C -2
H42 H 0.8127 0.0527 0.0421 0.136 Uiso 0.15 1 calc PR C -2
Cl7 Cl 1.1145(7) 0.0574(3) 0.1676(4) 0.0663(16) Uiso 0.20 1 d PD D -3
Cl8 Cl 0.9123(13) -0.0047(6) 0.0610(9) 0.147(5) Uiso 0.20 1 d PD D -3
Cl9 Cl 1.0955(11) 0.0619(5) -0.0039(7) 0.117(3) Uiso 0.20 1 d PD D -3
C40 C 1.012(3) 0.0547(15) 0.0774(11) 0.15(2) Uiso 0.20 1 d PD D -3
H43 H 0.9550 0.0889 0.0758 0.182 Uiso 0.20 1 calc PR D -3
O16 O 1.1299(13) 0.0242(6) 0.1928(8) 0.050(3) Uiso 0.25 1 d P E -4
O17 O 1.1706(12) 0.0951(5) 0.1340(8) 0.053(3) Uiso 0.25 1 d P F -4

loop_
_atom_site_aniso_label
_atom_site_aniso_U_11
_atom_site_aniso_U_22
_atom_site_aniso_U_33
_atom_site_aniso_U_23
_atom_site_aniso_U_13
_atom_site_aniso_U_12
Zn1 0.0308(2) 0.01676(16) 0.01813(18) -0.00127(13) 0.00800(14) -0.00120(14)
Zn2 0.02510(18) 0.01629(16) 0.01959(18) -0.00046(12) 0.00636(14) -0.00038(13)
Zn3 0.0353(2) 0.01648(16) 0.01812(18) 0.00004(13) 0.01074(15) -0.00336(14)
C1 0.0368(18) 0.0220(14) 0.0193(15) -0.0012(12) 0.0105(13) -0.0028(13)
C2 0.0325(17) 0.0189(13) 0.0187(15) 0.0009(11) 0.0120(13) 0.0000(12)
C3 0.0373(18) 0.0237(15) 0.0222(16) -0.0007(12) 0.0130(14) -0.0013(13)
C4 0.0284(17) 0.0341(17) 0.0339(19) 0.0017(14) 0.0104(14) 0.0016(14)
C5 0.0369(19) 0.0286(16) 0.040(2) -0.0053(15) 0.0162(16) 0.0063(15)
C6 0.045(2) 0.0231(15) 0.0298(18) -0.0060(13) 0.0159(16) 0.0014(14)
O1 0.0350(12) 0.0196(10) 0.0223(11) -0.0031(8) 0.0075(9) 0.0031(9)
O2 0.0368(13) 0.0317(12) 0.0276(13) -0.0076(10) 0.0092(10) -0.0057(10)
C7 0.0436(19) 0.0192(14) 0.0200(15) -0.0042(12) 0.0111(14) -0.0024(14)
N1 0.0350(15) 0.0230(12) 0.0181(13) -0.0009(10) 0.0052(11) -0.0046(11)
O3 0.0388(13) 0.0319(12) 0.0256(12) -0.0114(10) 0.0031(10) -0.0044(10)
C8 0.0366(19) 0.0284(16) 0.0301(18) -0.0057(14) 0.0013(15) -0.0018(14)
C9 0.044(2) 0.0302(17) 0.040(2) -0.0126(15) 0.0121(17) -0.0132(16)
O4 0.0541(16) 0.0198(11) 0.0327(13) -0.0078(9) 0.0150(12) -0.0137(10)
N2 0.0377(16) 0.0162(12) 0.0287(15) -0.0051(10) 0.0116(12) -0.0064(11)
C10 0.0349(18) 0.0173(13) 0.0273(17) 0.0005(12) 0.0115(14) -0.0014(13)
C11 0.0275(15) 0.0159(13) 0.0208(15) 0.0026(11) 0.0073(12) 0.0005(12)
C12 0.0229(14) 0.0158(12) 0.0184(14) 0.0001(11) 0.0069(12) 0.0017(11)
C13 0.0209(14) 0.0163(13) 0.0192(14) 0.0036(11) 0.0046(11) 0.0016(11)
C14 0.0258(15) 0.0174(13) 0.0192(15) 0.0023(11) 0.0068(12) 0.0031(12)
C15 0.0327(17) 0.0231(14) 0.0204(15) 0.0037(12) 0.0121(13) 0.0000(13)
C16 0.0305(17) 0.0171(13) 0.0259(16) 0.0042(11) 0.0108(13) 0.0001(12)
O5 0.0328(12) 0.0154(9) 0.0191(10) -0.0013(8) 0.0108(9) -0.0021(9)
O6 0.0301(11) 0.0142(9) 0.0193(11) 0.0009(8) 0.0087(9) -0.0018(8)
C17 0.0259(15) 0.0215(14) 0.0184(15) 0.0015(11) 0.0071(12) 0.0045(12)
N3 0.0298(14) 0.0209(12) 0.0153(12) -0.0017(9) 0.0052(10) 0.0024(10)
O7 0.0319(12) 0.0218(10) 0.0187(11) -0.0033(8) 0.0045(9) 0.0040(9)
C18 0.0300(17) 0.0222(14) 0.0267(17) -0.0045(12) 0.0105(13) 0.0033(13)
C19 0.0266(16) 0.0253(15) 0.0312(18) 0.0008(13) 0.0098(14) 0.0046(13)
O8 0.0293(12) 0.0191(10) 0.0419(14) -0.0019(9) 0.0156(11) 0.0039(9)
N4 0.0278(14) 0.0174(11) 0.0274(14) 0.0001(10) 0.0103(11) 0.0029(10)
C20 0.0358(18) 0.0168(13) 0.0257(16) -0.0013(12) 0.0123(14) -0.0019(13)
C21 0.0290(16) 0.0176(13) 0.0224(16) -0.0009(11) 0.0086(13) -0.0032(12)
C22 0.0271(15) 0.0177(13) 0.0188(15) 0.0032(11) 0.0070(12) -0.0032(12)
C23 0.0289(16) 0.0180(13) 0.0222(15) -0.0006(11) 0.0095(13) -0.0021(12)
C24 0.0237(16) 0.0316(16) 0.0306(18) -0.0028(14) 0.0071(14) -0.0022(13)
C25 0.0307(18) 0.0327(17) 0.0312(19) -0.0061(14) 0.0035(14) -0.0071(14)
C26 0.0337(18) 0.0240(15) 0.0260(17) -0.0056(12) 0.0087(14) -0.0074(13)
O9 0.0258(11) 0.0216(10) 0.0267(12) -0.0055(9) 0.0079(9) -0.0026(9)
O10 0.0259(11) 0.0198(10) 0.0334(13) -0.0052(9) 0.0094(10) 0.0003(9)
C27 0.0289(18) 0.0363(19) 0.044(2) -0.0111(16) 0.0056(16) 0.0086(15)
C28 0.043(2) 0.0298(18) 0.042(2) -0.0071(16) 0.0104(17) 0.0110(16)
C29 0.030(3) 0.020(2) 0.034(3) 0.000(2) 0.014(2) 0.002(2)
C30 0.036(3) 0.026(3) 0.029(3) 0.000(2) 0.009(2) 0.000(2)
C31 0.042(6) 0.065(7) 0.030(6) -0.025(5) 0.007(5) -0.024(5)
C32 0.028(5) 0.040(5) 0.038(6) 0.003(4) 0.008(4) 0.001(4)
O11 0.0484(15) 0.0225(11) 0.0200(11) 0.0000(9) 0.0042(10) 0.0011(10)
O12 0.0584(17) 0.0246(11) 0.0237(12) -0.0018(9) 0.0181(12) -0.0060(11)
C33 0.054(2) 0.0232(15) 0.0205(16) 0.0019(13) 0.0114(15) 0.0075(15)
C34 0.144(5) 0.0285(19) 0.023(2) 0.0046(15) 0.019(3) 0.002(2)
O13 0.0373(13) 0.0199(10) 0.0258(12) 0.0001(9) 0.0002(10) 0.0024(9)
O14 0.0488(15) 0.0293(12) 0.0220(12) 0.0019(9) 0.0063(11) 0.0099(11)
C35 0.0380(19) 0.0202(14) 0.0242(17) 0.0043(12) 0.0051(14) 0.0025(13)
C36 0.037(2) 0.0347(19) 0.040(2) -0.0029(16) -0.0035(16) 0.0087(16)
O15 0.0348(13) 0.0328(12) 0.0266(13) -0.0071(10) 0.0122(10) -0.0099(10)
C37 0.046(2) 0.044(2) 0.036(2) 0.0004(17) 0.0183(18) -0.0058(17)
Cl1 0.099(3) 0.097(3) 0.051(2) 0.009(2) 0.019(2) 0.056(3)
Cl2 0.096(3) 0.104(3) 0.070(3) 0.009(2) 0.007(2) 0.058(3)
Cl3 0.131(7) 0.176(9) 0.319(16) -0.059(10) -0.031(9) 0.010(6)

loop_
_atom_type_symbol
_atom_type_description
_atom_type_scat_dispersion_real
_atom_type_scat_dispersion_imag
_atom_type_scat_source
C C 0.0033 0.0016 'International Tables Vol C Tables 4.2.6.8 and 6.1.1.4'
H H 0.0000 0.0000 'International Tables Vol C Tables 4.2.6.8 and 6.1.1.4'
N N 0.0061 0.0033 'International Tables Vol C Tables 4.2.6.8 and 6.1.1.4'
O O 0.0106 0.0060 'International Tables Vol C Tables 4.2.6.8 and 6.1.1.4'
Zn Zn 0.2839 1.4301 'International Tables Vol C Tables 4.2.6.8 and 6.1.1.4'
Cl Cl 0.1484 0.1585 'International Tables Vol C Tables 4.2.6.8 and 6.1.1.4'

loop_
_geom_angle_atom_site_label_1
_geom_angle_atom_site_label_2
_geom_angle_atom_site_label_3
_geom_angle
_geom_angle_site_symmetry_1
_geom_angle_site_symmetry_3
_geom_angle_publ_flag
O1 Zn1 O11 114.50(10) . . ?
O1 Zn1 O5 97.74(9) . . ?
O11 Zn1 O5 94.30(9) . . ?
O1 Zn1 N2 121.14(10) . . ?
O11 Zn1 N2 124.15(11) . . ?
O5 Zn1 N2 83.14(9) . . ?
O1 Zn1 N1 87.81(10) . . ?
O11 Zn1 N1 91.16(10) . . ?
O5 Zn1 N1 169.78(9) . . ?
N2 Zn1 N1 86.65(10) . . ?
O9 Zn2 O13 122.61(10) . . ?
O9 Zn2 O6 93.89(9) . . ?
O13 Zn2 O6 90.13(9) . . ?
O9 Zn2 N3 122.47(10) . . ?
O13 Zn2 N3 114.92(10) . . ?
O6 Zn2 N3 86.47(9) . . ?
O9 Zn2 N4 86.68(9) . . ?
O13 Zn2 N4 94.32(9) . . ?
O6 Zn2 N4 174.33(9) . . ?
N3 Zn2 N4 88.46(10) . . ?
O12 Zn3 O14 92.33(10) . . ?
O12 Zn3 O5 97.91(9) . . ?
O14 Zn3 O5 115.18(10) . . ?
O12 Zn3 O15 91.27(11) . . ?
O14 Zn3 O15 116.05(10) . . ?
O5 Zn3 O15 127.39(10) . . ?
O12 Zn3 O6 178.25(9) . . ?
O14 Zn3 O6 89.22(9) . . ?
O5 Zn3 O6 80.67(8) . . ?
O15 Zn3 O6 88.80(9) . . ?
C6 C1 C2 120.6(3) . . ?
C6 C1 C7 116.1(3) . . ?
C2 C1 C7 123.3(3) . . ?
O1 C2 C1 125.3(3) . . ?
O1 C2 C3 118.7(3) . . ?
C1 C2 C3 115.9(3) . . ?
C4 C3 O2 121.2(3) . . ?
C4 C3 C2 122.3(3) . . ?
O2 C3 C2 116.5(3) . . ?
C3 C4 C5 120.8(3) . . ?
C3 C4 H1 119.6 . . ?
C5 C4 H1 119.6 . . ?
C6 C5 C4 118.8(3) . . ?
C6 C5 H2 120.6 . . ?
C4 C5 H2 120.6 . . ?
C5 C6 C1 121.6(3) . . ?
C5 C6 H3 119.2 . . ?
C1 C6 H3 119.2 . . ?
C2 O1 Zn1 131.7(2) . . ?
C32 O2 C3 124.0(5) . . ?
C32 O2 C30 61.0(5) . . ?
C3 O2 C30 110.3(3) . . ?
N1 C7 C1 125.5(3) . . ?
N1 C7 H4 117.2 . . ?
C1 C7 H4 117.2 . . ?
C7 N1 O3 110.3(3) . . ?
C7 N1 Zn1 125.9(2) . . ?
O3 N1 Zn1 123.78(19) . . ?
N1 O3 C8 109.6(2) . . ?
O3 C8 C9 112.8(3) . . ?
O3 C8 H5 109.0 . . ?
C9 C8 H5 109.0 . . ?
O3 C8 H6 109.0 . . ?
C9 C8 H6 109.0 . . ?
H5 C8 H6 107.8 . . ?
O4 C9 C8 114.4(3) . . ?
O4 C9 H7 108.7 . . ?
C8 C9 H7 108.7 . . ?
O4 C9 H8 108.7 . . ?
C8 C9 H8 108.7 . . ?
H7 C9 H8 107.6 . . ?
N2 O4 C9 110.9(2) . . ?
C10 N2 O4 109.4(2) . . ?
C10 N2 Zn1 125.8(2) . . ?
O4 N2 Zn1 119.03(19) . . ?
N2 C10 C11 125.4(3) . . ?
N2 C10 H9 117.3 . . ?
C11 C10 H9 117.3 . . ?
C12 C11 C16 120.3(3) . . ?
C12 C11 C10 123.1(3) . . ?
C16 C11 C10 116.6(3) . . ?
O5 C12 C11 123.3(3) . . ?
O5 C12 C13 117.7(2) . . ?
C11 C12 C13 119.0(3) . . ?
O6 C13 C14 124.1(3) . . ?
O6 C13 C12 116.5(3) . . ?
C14 C13 C12 119.5(3) . . ?
C13 C14 C15 120.3(3) . . ?
C13 C14 C17 124.1(3) . . ?
C15 C14 C17 115.6(3) . . ?
C16 C15 C14 120.3(3) . . ?
C16 C15 H10 119.8 . . ?
C14 C15 H10 119.8 . . ?
C15 C16 C11 120.5(3) . . ?
C15 C16 H11 119.7 . . ?
C11 C16 H11 119.7 . . ?
C12 O5 Zn3 111.91(17) . . ?
C12 O5 Zn1 128.46(17) . . ?
Zn3 O5 Zn1 118.39(10) . . ?
C13 O6 Zn2 129.85(19) . . ?
C13 O6 Zn3 111.95(18) . . ?
Zn2 O6 Zn3 115.50(9) . . ?
N3 C17 C14 124.3(3) . . ?
N3 C17 H12 117.8 . . ?
C14 C17 H12 117.8 . . ?
C17 N3 O7 111.4(2) . . ?
C17 N3 Zn2 129.9(2) . . ?
O7 N3 Zn2 117.29(18) . . ?
N3 O7 C18 110.8(2) . . ?
O7 C18 C19 115.2(3) . . ?
O7 C18 H13 108.5 . . ?
C19 C18 H13 108.5 . . ?
O7 C18 H14 108.5 . . ?
C19 C18 H14 108.5 . . ?
H13 C18 H14 107.5 . . ?
O8 C19 C18 113.0(3) . . ?
O8 C19 H15 109.0 . . ?
C18 C19 H15 109.0 . . ?
O8 C19 H16 109.0 . . ?
C18 C19 H16 109.0 . . ?
H15 C19 H16 107.8 . . ?
N4 O8 C19 109.7(2) . . ?
C20 N4 O8 110.0(2) . . ?
C20 N4 Zn2 125.9(2) . . ?
O8 N4 Zn2 123.93(18) . . ?
N4 C20 C21 125.7(3) . . ?
N4 C20 H17 117.1 . . ?
C21 C20 H17 117.1 . . ?
C22 C21 C26 120.5(3) . . ?
C22 C21 C20 123.8(3) . . ?
C26 C21 C20 115.7(3) . . ?
O9 C22 C21 123.8(3) . . ?
O9 C22 C23 119.1(3) . . ?
C21 C22 C23 117.1(3) . . ?
O10 C23 C24 123.7(3) . . ?
O10 C23 C22 114.9(3) . . ?
C24 C23 C22 121.4(3) . . ?
C23 C24 C25 120.2(3) . . ?
C23 C24 H18 119.9 . . ?
C25 C24 H18 119.9 . . ?
C26 C25 C24 120.2(3) . . ?
C26 C25 H19 119.9 . . ?
C24 C25 H19 119.9 . . ?
C25 C26 C21 120.5(3) . . ?
C25 C26 H20 119.7 . . ?
C21 C26 H20 119.7 . . ?
C22 O9 Zn2 130.5(2) . . ?
C23 O10 C27 116.6(2) . . ?
O10 C27 C28 109.2(3) . . ?
O10 C27 H21 109.8 . . ?
C28 C27 H21 109.8 . . ?
O10 C27 H22 109.8 . . ?
C28 C27 H22 109.8 . . ?
H21 C27 H22 108.3 . . ?
C29 C28 C31 60.5(5) . . ?
C29 C28 C27 127.4(4) . . ?
C31 C28 C27 122.4(5) . . ?
C29 C28 H23 116.3 . . ?
C31 C28 H23 87.3 . . ?
C27 C28 H23 116.3 . . ?
C29 C28 H24 83.2 . . ?
C31 C28 H24 118.8 . . ?
C27 C28 H24 118.8 . . ?
H23 C28 H24 65.8 . . ?
C28 C29 C30 124.9(5) . . ?
C28 C29 H25 117.6 . . ?
C30 C29 H25 117.6 . . ?
O2 C30 C29 107.7(4) . . ?
O2 C30 H26 110.2 . . ?
C29 C30 H26 110.2 . . ?
O2 C30 H27 110.2 . . ?
C29 C30 H27 110.2 . . ?
H26 C30 H27 108.5 . . ?
C28 C31 C32 124.9(9) . . ?
C28 C31 H28 117.6 . . ?
C32 C31 H28 117.6 . . ?
O2 C32 C31 112.2(8) . . ?
O2 C32 H29 109.2 . . ?
C31 C32 H29 109.2 . . ?
O2 C32 H30 109.2 . . ?
C31 C32 H30 109.2 . . ?
H29 C32 H30 107.9 . . ?
C33 O11 Zn1 131.1(2) . . ?
C33 O12 Zn3 133.8(2) . . ?
O12 C33 O11 125.9(3) . . ?
O12 C33 C34 116.7(3) . . ?
O11 C33 C34 117.4(3) . . ?
C33 C34 H31 109.5 . . ?
C33 C34 H32 109.5 . . ?
H31 C34 H32 109.5 . . ?
C33 C34 H33 109.5 . . ?
H31 C34 H33 109.5 . . ?
H32 C34 H33 109.5 . . ?
C35 O13 Zn2 133.4(2) . . ?
C35 O14 Zn3 132.1(2) . . ?
O14 C35 O13 125.8(3) . . ?
O14 C35 C36 117.2(3) . . ?
O13 C35 C36 117.1(3) . . ?
C35 C36 H34 109.5 . . ?
C35 C36 H35 109.5 . . ?
H34 C36 H35 109.5 . . ?
C35 C36 H36 109.5 . . ?
H34 C36 H36 109.5 . . ?
H35 C36 H36 109.5 . . ?
C37 O15 Zn3 127.5(2) . . ?
C37 O15 H37 105(3) . . ?
Zn3 O15 H37 119(3) . . ?
O15 C37 H38 109.5 . . ?
O15 C37 H39 109.5 . . ?
H38 C37 H39 109.5 . . ?
O15 C37 H40 109.5 . . ?
H38 C37 H40 109.5 . . ?
H39 C37 H40 109.5 . . ?
Cl2 C38 Cl1 113.4(9) . . ?
Cl2 C38 Cl3 116.3(11) . . ?
Cl1 C38 Cl3 107.2(9) . . ?
Cl2 C38 H41 106.4 . . ?
Cl1 C38 H41 106.4 . . ?
Cl3 C38 H41 106.4 . . ?
Cl5 C39 Cl6 123.0(18) . . ?
Cl5 C39 Cl4 105.5(14) . . ?
Cl6 C39 Cl4 106.7(14) . . ?
Cl5 C39 H42 107.0 . . ?
Cl6 C39 H42 107.0 . . ?
Cl4 C39 H42 107.0 . . ?
Cl7 C40 Cl8 116.6(16) . . ?
Cl7 C40 Cl9 111.1(14) . . ?
Cl8 C40 Cl9 109.1(14) . . ?
Cl7 C40 H43 106.5 . . ?
Cl8 C40 H43 106.5 . . ?
Cl9 C40 H43 106.5 . . ?

loop_
_geom_bond_atom_site_label_1
_geom_bond_atom_site_label_2
_geom_bond_distance
_geom_bond_site_symmetry_2
_geom_bond_publ_flag
Zn1 O1 1.934(2) . ?
Zn1 O11 1.978(2) . ?
Zn1 O5 2.072(2) . ?
Zn1 N2 2.113(3) . ?
Zn1 N1 2.161(3) . ?
Zn2 O9 1.965(2) . ?
Zn2 O13 2.000(2) . ?
Zn2 O6 2.047(2) . ?
Zn2 N3 2.056(3) . ?
Zn2 N4 2.154(3) . ?
Zn3 O12 1.981(2) . ?
Zn3 O14 2.019(2) . ?
Zn3 O5 2.025(2) . ?
Zn3 O15 2.030(3) . ?
Zn3 O6 2.051(2) . ?
C1 C6 1.409(5) . ?
C1 C2 1.415(4) . ?
C1 C7 1.452(5) . ?
C2 O1 1.311(4) . ?
C2 C3 1.429(5) . ?
C3 C4 1.372(5) . ?
C3 O2 1.381(4) . ?
C4 C5 1.394(5) . ?
C4 H1 0.9500 . ?
C5 C6 1.373(5) . ?
C5 H2 0.9500 . ?
C6 H3 0.9500 . ?
O2 C32 1.361(10) . ?
O2 C30 1.424(6) . ?
C7 N1 1.274(4) . ?
C7 H4 0.9500 . ?
N1 O3 1.423(3) . ?
O3 C8 1.427(4) . ?
C8 C9 1.503(5) . ?
C8 H5 0.9900 . ?
C8 H6 0.9900 . ?
C9 O4 1.438(5) . ?
C9 H7 0.9900 . ?
C9 H8 0.9900 . ?
O4 N2 1.431(3) . ?
N2 C10 1.280(4) . ?
C10 C11 1.449(4) . ?
C10 H9 0.9500 . ?
C11 C12 1.402(4) . ?
C11 C16 1.419(4) . ?
C12 O5 1.332(4) . ?
C12 C13 1.430(4) . ?
C13 O6 1.323(3) . ?
C13 C14 1.395(4) . ?
C14 C15 1.422(4) . ?
C14 C17 1.450(4) . ?
C15 C16 1.357(4) . ?
C15 H10 0.9500 . ?
C16 H11 0.9500 . ?
C17 N3 1.286(4) . ?
C17 H12 0.9500 . ?
N3 O7 1.429(3) . ?
O7 C18 1.442(4) . ?
C18 C19 1.519(5) . ?
C18 H13 0.9900 . ?
C18 H14 0.9900 . ?
C19 O8 1.428(4) . ?
C19 H15 0.9900 . ?
C19 H16 0.9900 . ?
O8 N4 1.422(3) . ?
N4 C20 1.274(4) . ?
C20 C21 1.449(4) . ?
C20 H17 0.9500 . ?
C21 C22 1.411(4) . ?
C21 C26 1.412(4) . ?
C22 O9 1.324(4) . ?
C22 C23 1.419(4) . ?
C23 O10 1.374(4) . ?
C23 C24 1.380(5) . ?
C24 C25 1.396(5) . ?
C24 H18 0.9500 . ?
C25 C26 1.361(5) . ?
C25 H19 0.9500 . ?
C26 H20 0.9500 . ?
O10 C27 1.425(4) . ?
C27 C28 1.495(5) . ?
C27 H21 0.9900 . ?
C27 H22 0.9900 . ?
C28 C29 1.288(7) . ?
C28 C31 1.334(12) . ?
C28 H23 0.9500 . ?
C28 H24 0.9500 . ?
C29 C30 1.491(7) . ?
C29 H25 0.9500 . ?
C30 H26 0.9900 . ?
C30 H27 0.9900 . ?
C31 C32 1.494(14) . ?
C31 H28 0.9500 . ?
C32 H29 0.9900 . ?
C32 H30 0.9900 . ?
O11 C33 1.257(4) . ?
O12 C33 1.255(4) . ?
C33 C34 1.503(5) . ?
C34 H31 0.9800 . ?
C34 H32 0.9800 . ?
C34 H33 0.9800 . ?
O13 C35 1.263(4) . ?
O14 C35 1.258(4) . ?
C35 C36 1.509(5) . ?
C36 H34 0.9800 . ?
C36 H35 0.9800 . ?
C36 H36 0.9800 . ?
O15 C37 1.433(4) . ?
O15 H37 0.82(4) . ?
C37 H38 0.9800 . ?
C37 H39 0.9800 . ?
C37 H40 0.9800 . ?
Cl1 C38 1.748(15) . ?
Cl2 C38 1.716(15) . ?
Cl3 C38 1.818(15) . ?
C38 H41 1.0000 . ?
Cl4 C39 1.75(2) . ?
Cl5 C39 1.712(19) . ?
Cl6 C39 1.745(19) . ?
C39 H42 1.0000 . ?
Cl7 C40 1.701(19) . ?
Cl8 C40 1.734(19) . ?
Cl9 C40 1.75(2) . ?
C40 H43 1.0000 . ?

loop_
_geom_torsion_atom_site_label_1
_geom_torsion_atom_site_label_2
_geom_torsion_atom_site_label_3
_geom_torsion_atom_site_label_4
_geom_torsion
_geom_torsion_site_symmetry_1
_geom_torsion_site_symmetry_2
_geom_torsion_site_symmetry_3
_geom_torsion_site_symmetry_4
_geom_torsion_publ_flag
C6 C1 C2 O1 -179.7(3) . . . . ?
C7 C1 C2 O1 1.5(5) . . . . ?
C6 C1 C2 C3 0.1(4) . . . . ?
C7 C1 C2 C3 -178.7(3) . . . . ?
O1 C2 C3 C4 179.0(3) . . . . ?
C1 C2 C3 C4 -0.8(5) . . . . ?
O1 C2 C3 O2 -0.2(4) . . . . ?
C1 C2 C3 O2 -180.0(3) . . . . ?
O2 C3 C4 C5 179.7(3) . . . . ?
C2 C3 C4 C5 0.5(5) . . . . ?
C3 C4 C5 C6 0.4(5) . . . . ?
C4 C5 C6 C1 -1.1(5) . . . . ?
C2 C1 C6 C5 0.8(5) . . . . ?
C7 C1 C6 C5 179.7(3) . . . . ?
C1 C2 O1 Zn1 5.7(5) . . . . ?
C3 C2 O1 Zn1 -174.1(2) . . . . ?
O11 Zn1 O1 C2 -97.5(3) . . . . ?
O5 Zn1 O1 C2 164.2(3) . . . . ?
N2 Zn1 O1 C2 77.5(3) . . . . ?
N1 Zn1 O1 C2 -7.2(3) . . . . ?
C4 C3 O2 C32 21.5(7) . . . . ?
C2 C3 O2 C32 -159.3(6) . . . . ?
C4 C3 O2 C30 89.5(4) . . . . ?
C2 C3 O2 C30 -91.3(4) . . . . ?
C6 C1 C7 N1 177.1(3) . . . . ?
C2 C1 C7 N1 -4.0(5) . . . . ?
C1 C7 N1 O3 177.4(3) . . . . ?
C1 C7 N1 Zn1 -0.1(5) . . . . ?
O1 Zn1 N1 C7 4.4(3) . . . . ?
O11 Zn1 N1 C7 118.9(3) . . . . ?
O5 Zn1 N1 C7 -118.8(5) . . . . ?
N2 Zn1 N1 C7 -117.0(3) . . . . ?
O1 Zn1 N1 O3 -172.9(2) . . . . ?
O11 Zn1 N1 O3 -58.4(2) . . . . ?
O5 Zn1 N1 O3 64.0(6) . . . . ?
N2 Zn1 N1 O3 65.8(2) . . . . ?
C7 N1 O3 C8 165.8(3) . . . . ?
Zn1 N1 O3 C8 -16.6(3) . . . . ?
N1 O3 C8 C9 -79.2(3) . . . . ?
O3 C8 C9 O4 53.9(4) . . . . ?
C8 C9 O4 N2 61.5(4) . . . . ?
C9 O4 N2 C10 128.3(3) . . . . ?
C9 O4 N2 Zn1 -77.0(3) . . . . ?
O1 Zn1 N2 C10 61.9(3) . . . . ?
O11 Zn1 N2 C10 -123.6(3) . . . . ?
O5 Zn1 N2 C10 -33.0(3) . . . . ?
N1 Zn1 N2 C10 147.3(3) . . . . ?
O1 Zn1 N2 O4 -88.3(2) . . . . ?
O11 Zn1 N2 O4 86.2(2) . . . . ?
O5 Zn1 N2 O4 176.8(2) . . . . ?
N1 Zn1 N2 O4 -2.9(2) . . . . ?
O4 N2 C10 C11 178.3(3) . . . . ?
Zn1 N2 C10 C11 25.7(5) . . . . ?
N2 C10 C11 C12 -1.2(5) . . . . ?
N2 C10 C11 C16 177.7(3) . . . . ?
C16 C11 C12 O5 179.4(3) . . . . ?
C10 C11 C12 O5 -1.7(5) . . . . ?
C16 C11 C12 C13 -2.0(4) . . . . ?
C10 C11 C12 C13 176.9(3) . . . . ?
O5 C12 C13 O6 -2.0(4) . . . . ?
C11 C12 C13 O6 179.3(3) . . . . ?
O5 C12 C13 C14 178.5(3) . . . . ?
C11 C12 C13 C14 -0.1(4) . . . . ?
O6 C13 C14 C15 -177.0(3) . . . . ?
C12 C13 C14 C15 2.4(4) . . . . ?
O6 C13 C14 C17 0.5(5) . . . . ?
C12 C13 C14 C17 179.9(3) . . . . ?
C13 C14 C15 C16 -2.5(5) . . . . ?
C17 C14 C15 C16 179.7(3) . . . . ?
C14 C15 C16 C11 0.4(5) . . . . ?
C12 C11 C16 C15 1.9(5) . . . . ?
C10 C11 C16 C15 -177.1(3) . . . . ?
C11 C12 O5 Zn3 171.7(2) . . . . ?
C13 C12 O5 Zn3 -6.9(3) . . . . ?
C11 C12 O5 Zn1 -21.4(4) . . . . ?
C13 C12 O5 Zn1 160.0(2) . . . . ?
O12 Zn3 O5 C12 -171.9(2) . . . . ?
O14 Zn3 O5 C12 -75.5(2) . . . . ?
O15 Zn3 O5 C12 90.4(2) . . . . ?
O6 Zn3 O5 C12 9.17(19) . . . . ?
O12 Zn3 O5 Zn1 19.77(14) . . . . ?
O14 Zn3 O5 Zn1 116.12(12) . . . . ?
O15 Zn3 O5 Zn1 -77.95(15) . . . . ?
O6 Zn3 O5 Zn1 -159.19(13) . . . . ?
O1 Zn1 O5 C12 -89.2(2) . . . . ?
O11 Zn1 O5 C12 155.4(2) . . . . ?
N2 Zn1 O5 C12 31.5(2) . . . . ?
N1 Zn1 O5 C12 33.3(7) . . . . ?
O1 Zn1 O5 Zn3 77.00(13) . . . . ?
O11 Zn1 O5 Zn3 -38.46(13) . . . . ?
N2 Zn1 O5 Zn3 -162.38(14) . . . . ?
N1 Zn1 O5 Zn3 -160.6(5) . . . . ?
C14 C13 O6 Zn2 -10.7(4) . . . . ?
C12 C13 O6 Zn2 169.88(19) . . . . ?
C14 C13 O6 Zn3 -170.9(2) . . . . ?
C12 C13 O6 Zn3 9.7(3) . . . . ?
O9 Zn2 O6 C13 131.2(2) . . . . ?
O13 Zn2 O6 C13 -106.1(2) . . . . ?
N3 Zn2 O6 C13 8.9(2) . . . . ?
O9 Zn2 O6 Zn3 -69.17(12) . . . . ?
O13 Zn2 O6 Zn3 53.54(12) . . . . ?
N3 Zn2 O6 Zn3 168.50(12) . . . . ?
O14 Zn3 O6 C13 105.4(2) . . . . ?
O5 Zn3 O6 C13 -10.29(19) . . . . ?
O15 Zn3 O6 C13 -138.5(2) . . . . ?
O14 Zn3 O6 Zn2 -57.84(12) . . . . ?
O5 Zn3 O6 Zn2 -173.53(12) . . . . ?
O15 Zn3 O6 Zn2 58.23(12) . . . . ?
C13 C14 C17 N3 9.9(5) . . . . ?
C15 C14 C17 N3 -172.5(3) . . . . ?
C14 C17 N3 O7 -175.4(3) . . . . ?
C14 C17 N3 Zn2 -9.4(5) . . . . ?
O9 Zn2 N3 C17 -91.3(3) . . . . ?
O13 Zn2 N3 C17 89.6(3) . . . . ?
O6 Zn2 N3 C17 1.1(3) . . . . ?
N4 Zn2 N3 C17 -176.3(3) . . . . ?
O9 Zn2 N3 O7 74.1(2) . . . . ?
O13 Zn2 N3 O7 -105.06(19) . . . . ?
O6 Zn2 N3 O7 166.4(2) . . . . ?
N4 Zn2 N3 O7 -11.01(19) . . . . ?
C17 N3 O7 C18 -106.7(3) . . . . ?
Zn2 N3 O7 C18 85.4(3) . . . . ?
N3 O7 C18 C19 -52.0(3) . . . . ?
O7 C18 C19 O8 -63.1(3) . . . . ?
C18 C19 O8 N4 71.0(3) . . . . ?
C19 O8 N4 C20 -147.8(3) . . . . ?
C19 O8 N4 Zn2 27.3(3) . . . . ?
O9 Zn2 N4 C20 -13.3(3) . . . . ?
O13 Zn2 N4 C20 -135.7(3) . . . . ?
N3 Zn2 N4 C20 109.4(3) . . . . ?
O9 Zn2 N4 O8 172.4(2) . . . . ?
O13 Zn2 N4 O8 49.9(2) . . . . ?
N3 Zn2 N4 O8 -65.0(2) . . . . ?
O8 N4 C20 C21 178.8(3) . . . . ?
Zn2 N4 C20 C21 3.8(5) . . . . ?
N4 C20 C21 C22 5.3(5) . . . . ?
N4 C20 C21 C26 -173.0(3) . . . . ?
C26 C21 C22 O9 -179.4(3) . . . . ?
C20 C21 C22 O9 2.3(5) . . . . ?
C26 C21 C22 C23 -0.7(4) . . . . ?
C20 C21 C22 C23 -179.0(3) . . . . ?
O9 C22 C23 O10 -0.8(4) . . . . ?
C21 C22 C23 O10 -179.6(3) . . . . ?
O9 C22 C23 C24 178.9(3) . . . . ?
C21 C22 C23 C24 0.1(4) . . . . ?
O10 C23 C24 C25 -179.8(3) . . . . ?
C22 C23 C24 C25 0.6(5) . . . . ?
C23 C24 C25 C26 -0.6(5) . . . . ?
C24 C25 C26 C21 0.0(5) . . . . ?
C22 C21 C26 C25 0.6(5) . . . . ?
C20 C21 C26 C25 179.1(3) . . . . ?
C21 C22 O9 Zn2 -20.3(4) . . . . ?
C23 C22 O9 Zn2 161.0(2) . . . . ?
O13 Zn2 O9 C22 114.7(2) . . . . ?
O6 Zn2 O9 C22 -152.7(2) . . . . ?
N3 Zn2 O9 C22 -64.4(3) . . . . ?
N4 Zn2 O9 C22 21.7(2) . . . . ?
C24 C23 O10 C27 6.2(4) . . . . ?
C22 C23 O10 C27 -174.2(3) . . . . ?
C23 O10 C27 C28 176.0(3) . . . . ?
O10 C27 C28 C29 -7.1(6) . . . . ?
O10 C27 C28 C31 -82.6(7) . . . . ?
C31 C28 C29 C30 -71.9(7) . . . . ?
C27 C28 C29 C30 178.1(4) . . . . ?
C32 O2 C30 C29 -74.7(6) . . . . ?
C3 O2 C30 C29 166.8(4) . . . . ?
C28 C29 C30 O2 114.5(6) . . . . ?
C29 C28 C31 C32 65.3(9) . . . . ?
C27 C28 C31 C32 -176.9(7) . . . . ?
C3 O2 C32 C31 172.0(6) . . . . ?
C30 O2 C32 C31 76.0(8) . . . . ?
C28 C31 C32 O2 -105.8(11) . . . . ?
O1 Zn1 O11 C33 -55.7(3) . . . . ?
O5 Zn1 O11 C33 44.9(3) . . . . ?
N2 Zn1 O11 C33 129.5(3) . . . . ?
N1 Zn1 O11 C33 -143.8(3) . . . . ?
O14 Zn3 O12 C33 -98.6(3) . . . . ?
O5 Zn3 O12 C33 17.3(3) . . . . ?
O15 Zn3 O12 C33 145.3(3) . . . . ?
Zn3 O12 C33 O11 -22.6(6) . . . . ?
Zn3 O12 C33 C34 157.6(3) . . . . ?
Zn1 O11 C33 O12 -18.1(6) . . . . ?
Zn1 O11 C33 C34 161.7(3) . . . . ?
O9 Zn2 O13 C35 85.7(3) . . . . ?
O6 Zn2 O13 C35 -9.0(3) . . . . ?
N3 Zn2 O13 C35 -95.2(3) . . . . ?
N4 Zn2 O13 C35 174.5(3) . . . . ?
O12 Zn3 O14 C35 -158.3(3) . . . . ?
O5 Zn3 O14 C35 101.8(3) . . . . ?
O15 Zn3 O14 C35 -65.8(3) . . . . ?
O6 Zn3 O14 C35 22.5(3) . . . . ?
Zn3 O14 C35 O13 20.5(5) . . . . ?
Zn3 O14 C35 C36 -160.8(3) . . . . ?
Zn2 O13 C35 O14 -29.9(5) . . . . ?
Zn2 O13 C35 C36 151.4(3) . . . . ?
O12 Zn3 O15 C37 19.1(3) . . . . ?
O14 Zn3 O15 C37 -74.1(3) . . . . ?
O5 Zn3 O15 C37 120.1(3) . . . . ?
O6 Zn3 O15 C37 -162.6(3) . . . . ?
